data_4086302
loop_
_publ_author_name
'Billow, Brennan S.'
'Bemowski, Ross D.'
'DiFranco, Stephen A.'
'Staples, Richard J.'
'Odom, Aaron L.'

_publ_section_title
;
 Synthesis and Structure of Chromium(VI) Nitrido Cyclopentadienyl
 Complexes
;
_journal_issue 18
_journal_name_full Organometallics
_journal_page_first 4567
_journal_paper_doi 10.1021/acs.organomet.5b00661
_journal_volume 34
_journal_year 2015
_chemical_formula_moiety 'C12 H10 Fe O2'
_chemical_formula_sum 'C12 H10 Fe O2'
_chemical_formula_weight 242.05
_chemical_name_systematic
;
 ?
;
_space_group_crystal_system monoclinic
_space_group_IT_number 14
_space_group_name_Hall '-P 2ybc'
_space_group_name_H-M_alt 'P 1 21/c 1'
_symmetry_space_group_name_Hall '-P 2ybc'
_symmetry_space_group_name_H-M 'P 1 21/c 1'
_atom_sites_solution_hydrogens difmap
_atom_sites_solution_primary direct
_audit_creation_date 2015-06-30
_audit_creation_method
;
Olex2 1.2
(compiled 2015.01.26 svn.r3150 for OlexSys, GUI svn.r4998)
;
_cell_angle_alpha 90
_cell_angle_beta 98.154(2)
_cell_angle_gamma 90
_cell_formula_units_Z 4
_cell_length_a 12.5220(16)
_cell_length_b 7.4596(9)
_cell_length_c 11.2323(14)
_cell_measurement_reflns_used 4059
_cell_measurement_temperature 173(2)
_cell_measurement_theta_max 25.37
_cell_measurement_theta_min 3.19
_cell_volume 1038.6(2)
_computing_cell_refinement 'SAINT v8.27A (Bruker, 2012)'
_computing_data_reduction 'SAINT v8.27A (Bruker, 2012)'
_computing_molecular_graphics 'Olex2 (Dolomanov et al., 2009)'
_computing_publication_material 'Olex2 (Dolomanov et al., 2009)'
_computing_structure_refinement 'ShelXL (Sheldrick, 2008)'
_computing_structure_solution 'ShelXS (Sheldrick, 2008)'
_diffrn_ambient_temperature 173(2)
_diffrn_detector_area_resol_mean 836.6
_diffrn_measured_fraction_theta_full 0.998
_diffrn_measured_fraction_theta_max 0.997
_diffrn_measurement_device_type 'Bruker APEX-II CCD'
_diffrn_measurement_method '\f and \w scans'
_diffrn_radiation_monochromator graphite
_diffrn_radiation_type MoK\a
_diffrn_radiation_wavelength 0.71073
_diffrn_reflns_av_R_equivalents 0.0345
_diffrn_reflns_av_unetI/netI 0.0291
_diffrn_reflns_laue_measured_fraction_full 0.998
_diffrn_reflns_laue_measured_fraction_max 0.997
_diffrn_reflns_limit_h_max 15
_diffrn_reflns_limit_h_min -14
_diffrn_reflns_limit_k_max 9
_diffrn_reflns_limit_k_min -7
_diffrn_reflns_limit_l_max 13
_diffrn_reflns_limit_l_min -13
_diffrn_reflns_number 8231
_diffrn_reflns_point_group_measured_fraction_full 0.998
_diffrn_reflns_point_group_measured_fraction_max 0.997
_diffrn_reflns_theta_full 25.242
_diffrn_reflns_theta_max 25.391
_diffrn_reflns_theta_min 3.187
_diffrn_source 'sealed tube'
_diffrn_standards_number 0
_exptl_absorpt_coefficient_mu 1.425
_exptl_absorpt_correction_T_max 0.7452
_exptl_absorpt_correction_T_min 0.6322
_exptl_absorpt_correction_type multi-scan
_exptl_absorpt_process_details
'SADABS-2012/1 (Bruker,2012) was used for absorption correction. wR2(int) was 0.0602 before and 0.0440 after correction. The Ratio of minimum to maximum transmission is 0.8484. The \l/2 correction factor is 0.0015.'
_exptl_crystal_colour orange
_exptl_crystal_colour_primary orange
_exptl_crystal_density_diffrn 1.548
_exptl_crystal_description plate
_exptl_crystal_F_000 496
_exptl_crystal_recrystallization_method 'used as received'
_exptl_crystal_size_max 0.262
_exptl_crystal_size_mid 0.193
_exptl_crystal_size_min 0.046
_refine_diff_density_max 0.292
_refine_diff_density_min -0.267
_refine_diff_density_rms 0.057
_refine_ls_extinction_method none
_refine_ls_goodness_of_fit_ref 1.037
_refine_ls_hydrogen_treatment mixed
_refine_ls_matrix_type full
_refine_ls_number_parameters 140
_refine_ls_number_reflns 1900
_refine_ls_number_restraints 0
_refine_ls_restrained_S_all 1.037
_refine_ls_R_factor_all 0.0375
_refine_ls_R_factor_gt 0.0271
_refine_ls_shift/su_max 0.001
_refine_ls_shift/su_mean 0.000
_refine_ls_structure_factor_coef Fsqd
_refine_ls_weighting_details 'w=1/[\s^2^(Fo^2^)+(0.0319P)^2^+0.3677P] where P=(Fo^2^+2Fc^2^)/3'
_refine_ls_weighting_scheme calc
_refine_ls_wR_factor_gt 0.0627
_refine_ls_wR_factor_ref 0.0686
_reflns_Friedel_coverage 0.000
_reflns_number_gt 1534
_reflns_number_total 1900
_reflns_threshold_expression 'I > 2\s(I)'
_cod_data_source_file om5b00661_si_002.cif
_cod_data_source_block fecpco173
_cod_depositor_comments
;
The following automatic conversions were performed:

'_exptl_absorpt_correction_type' value 'Multi-scan' changed to
'multi-scan' according to
/usr/data/users/saulius/crontab/automatic-downloads/current/ACS/lib/dictionaries/cif_core.dic
dictionary named 'cif_core.dic' version 2.4.2 from 2011-04-26.

Automatic conversion script
Id: cif_fix_values 3271 2015-04-21 07:52:19Z andrius 
;
_cod_database_code 4086302
_shelxl_version_number 2013-3
_shelx_space_group_comment
;
The symmetry employed for this shelxl refinement is uniquely defined
by the following loop, which should always be used as a source of
symmetry information in preference to the above space-group names.
They are only intended as comments.
;
_shelx_estimated_absorpt_t_max 0.937
_shelx_estimated_absorpt_t_min 0.707
_olex2_refinement_description
;
1. Others
 Fixed Uiso: H2(0.033) H3(0.039) H4(0.044) H5(0.039) H6(0.043) H7(0.037)
 H8(0.04) H9(0.046) H10(0.047)
 Fixed X: H2(0.8155) H3(0.9949) H4(0.9817) H5(0.7934) H6(0.813001) H7(0.9042)
 H8(0.7927) H9(0.6324) H10(0.6441)
 Fixed Y: H2(0.609) H3(0.653201) H4(0.8777) H5(0.972799) H6(0.9615) H7(1.0399)
 H8(1.276499) H9(1.348201) H10(1.153301)
 Fixed Z: H2(0.9598) H3(0.902699) H4(0.73) H5(0.6795) H6(1.1497) H7(0.9697)
 H8(0.8491) H9(0.9561) H10(1.1407)
;
_olex2_diffrn_ambient_temperature_device 'Oxford Cryosystems'
_olex2_exptl_crystal_mounting_method 'mounted on nylon loop with paratone oil'
_olex2_submission_original_sample_id 'Fe(CP)2(CO)2 173 10s'
_olex2_submission_special_instructions 'No special instructions were received'

loop_
_space_group_symop_operation_xyz
'x, y, z'
'-x, y+1/2, -z+1/2'
'-x, -y, -z'
'x, -y-1/2, z-1/2'

loop_
_atom_site_label
_atom_site_type_symbol
_atom_site_fract_x
_atom_site_fract_y
_atom_site_fract_z
_atom_site_U_iso_or_equiv
_atom_site_adp_type
_atom_site_occupancy
_atom_site_site_symmetry_order
_atom_site_calc_flag
Fe1 Fe 0.68316(2) 0.99210(4) 0.93048(2) 0.02183(12) Uani 1 1 d
O1 O 0.57932(13) 0.6914(2) 1.03320(14) 0.0368(4) Uani 1 1 d
O2 O 0.50691(14) 1.0580(3) 0.73707(15) 0.0441(4) Uani 1 1 d
C1 C 0.75450(18) 0.8032(3) 0.82340(19) 0.0256(5) Uani 1 1 d
H1 H 0.6936(18) 0.745(3) 0.7880(19) 0.030(6) Uiso 1 1 d
C2 C 0.83233(18) 0.6876(3) 0.89854(19) 0.0274(5) Uani 1 1 d
H2 H 0.8155 0.6090 0.9598 0.033 Uiso 1 1 d
C3 C 0.93075(18) 0.7109(3) 0.8667(2) 0.0326(5) Uani 1 1 d
H3 H 0.9949 0.6532 0.9027 0.039 Uiso 1 1 d
C4 C 0.92338(19) 0.8381(3) 0.7688(2) 0.0370(6) Uani 1 1 d
H4 H 0.9817 0.8777 0.7300 0.044 Uiso 1 1 d
C5 C 0.8199(2) 0.8913(3) 0.74167(19) 0.0326(5) Uani 1 1 d
H5 H 0.7934 0.9728 0.6795 0.039 Uiso 1 1 d
C6 C 0.7885(2) 1.0472(3) 1.0895(2) 0.0360(6) Uani 1 1 d
H6 H 0.8130 0.9615 1.1497 0.043 Uiso 1 1 d
C7 C 0.83931(17) 1.0911(3) 0.9889(2) 0.0309(5) Uani 1 1 d
H7 H 0.9042 1.0399 0.9697 0.037 Uiso 1 1 d
C8 C 0.77722(19) 1.2233(3) 0.9216(2) 0.0330(5) Uani 1 1 d
H8 H 0.7927 1.2765 0.8491 0.040 Uiso 1 1 d
C9 C 0.68742(19) 1.2631(3) 0.9814(2) 0.0385(6) Uani 1 1 d
H9 H 0.6324 1.3482 0.9561 0.046 Uiso 1 1 d
C10 C 0.6939(2) 1.1548(3) 1.0844(2) 0.0391(6) Uani 1 1 d
H10 H 0.6441 1.1533 1.1407 0.047 Uiso 1 1 d
C11 C 0.61931(17) 0.8101(3) 0.99174(18) 0.0262(5) Uani 1 1 d
C12 C 0.57753(19) 1.0295(3) 0.8117(2) 0.0289(5) Uani 1 1 d

loop_
_atom_site_aniso_label
_atom_site_aniso_U_11
_atom_site_aniso_U_22
_atom_site_aniso_U_33
_atom_site_aniso_U_23
_atom_site_aniso_U_13
_atom_site_aniso_U_12
Fe1 0.02339(19) 0.01843(19) 0.02248(18) -0.00190(12) -0.00091(13) -0.00141(13)
O1 0.0399(10) 0.0301(9) 0.0407(9) 0.0040(8) 0.0072(8) -0.0078(8)
O2 0.0375(10) 0.0556(12) 0.0347(9) -0.0006(9) -0.0103(8) 0.0105(9)
C1 0.0246(12) 0.0256(12) 0.0261(11) -0.0083(10) 0.0019(10) -0.0043(10)
C2 0.0377(13) 0.0158(11) 0.0281(11) -0.0040(9) 0.0030(10) -0.0030(10)
C3 0.0292(13) 0.0271(13) 0.0401(13) -0.0081(10) -0.0002(10) 0.0019(10)
C4 0.0350(14) 0.0349(14) 0.0434(14) -0.0054(11) 0.0143(12) -0.0069(11)
C5 0.0447(15) 0.0292(13) 0.0244(11) -0.0006(10) 0.0067(11) -0.0007(11)
C6 0.0467(15) 0.0286(14) 0.0279(12) -0.0039(10) -0.0119(11) -0.0088(11)
C7 0.0236(12) 0.0264(13) 0.0403(13) -0.0106(11) -0.0041(10) -0.0065(10)
C8 0.0390(14) 0.0210(12) 0.0375(13) 0.0019(10) -0.0002(11) -0.0112(10)
C9 0.0366(15) 0.0184(12) 0.0567(16) -0.0114(11) -0.0061(12) 0.0008(10)
C10 0.0425(15) 0.0381(15) 0.0371(14) -0.0225(12) 0.0065(12) -0.0126(12)
C11 0.0261(12) 0.0281(13) 0.0231(11) -0.0064(10) -0.0006(9) 0.0019(10)
C12 0.0316(13) 0.0249(13) 0.0304(12) -0.0014(10) 0.0054(11) 0.0009(10)

loop_
_atom_type_symbol
_atom_type_description
_atom_type_scat_dispersion_real
_atom_type_scat_dispersion_imag
_atom_type_scat_source
C C 0.0030 0.0020 'International Tables Vol C Tables 4.2.6.8 and 6.1.1.4'
H H 0.0000 0.0000 'International Tables Vol C Tables 4.2.6.8 and 6.1.1.4'
Fe Fe 0.3460 0.8440 'International Tables Vol C Tables 4.2.6.8 and 6.1.1.4'
O O 0.0110 0.0060 'International Tables Vol C Tables 4.2.6.8 and 6.1.1.4'

loop_
_geom_angle_atom_site_label_1
_geom_angle_atom_site_label_2
_geom_angle_atom_site_label_3
_geom_angle
C6 Fe1 C1 110.24(10)
C6 Fe1 C7 39.18(9)
C7 Fe1 C1 87.85(9)
C8 Fe1 C1 103.52(9)
C8 Fe1 C6 65.88(9)
C8 Fe1 C7 39.11(9)
C8 Fe1 C9 39.56(9)
C8 Fe1 C10 66.01(9)
C9 Fe1 C1 142.61(9)
C9 Fe1 C6 65.92(10)
C9 Fe1 C7 65.86(9)
C9 Fe1 C10 39.04(10)
C10 Fe1 C1 149.77(10)
C10 Fe1 C6 39.61(10)
C10 Fe1 C7 65.99(9)
C11 Fe1 C1 87.74(9)
C11 Fe1 C6 94.79(9)
C11 Fe1 C7 126.90(10)
C11 Fe1 C8 159.94(10)
C11 Fe1 C9 129.06(10)
C11 Fe1 C10 95.93(10)
C12 Fe1 C1 90.40(9)
C12 Fe1 C6 157.52(10)
C12 Fe1 C7 138.09(10)
C12 Fe1 C8 101.54(10)
C12 Fe1 C9 92.37(10)
C12 Fe1 C10 119.01(10)
C12 Fe1 C11 94.83(10)
Fe1 C1 H1 99.7(13)
C2 C1 Fe1 111.10(14)
C2 C1 H1 114.4(14)
C5 C1 Fe1 111.87(15)
C5 C1 H1 116.3(13)
C5 C1 C2 103.73(18)
C1 C2 H2 125.4(2)
C3 C2 C1 109.20(19)
C3 C2 H2 125.4(2)
C2 C3 H3 125.5(2)
C2 C3 C4 109.0(2)
C4 C3 H3 125.5(2)
C3 C4 H4 125.7(2)
C5 C4 C3 108.7(2)
C5 C4 H4 125.6(3)
C1 C5 H5 125.3(2)
C4 C5 C1 109.3(2)
C4 C5 H5 125.4(2)
Fe1 C6 H6 124.96(18)
C7 C6 Fe1 70.45(13)
C7 C6 H6 126.1(3)
C7 C6 C10 107.7(2)
C10 C6 Fe1 70.03(13)
C10 C6 H6 126.2(3)
Fe1 C7 H7 125.11(17)
C6 C7 Fe1 70.37(13)
C6 C7 H7 125.9(2)
C8 C7 Fe1 70.16(13)
C8 C7 C6 108.3(2)
C8 C7 H7 125.8(2)
Fe1 C8 H8 124.61(18)
C7 C8 Fe1 70.72(13)
C7 C8 H8 126.0(2)
C7 C8 C9 107.9(2)
C9 C8 Fe1 70.27(13)
C9 C8 H8 126.1(2)
Fe1 C9 H9 124.91(19)
C8 C9 Fe1 70.18(13)
C8 C9 H9 126.0(3)
C10 C9 Fe1 70.51(13)
C10 C9 C8 108.2(2)
C10 C9 H9 125.9(3)
Fe1 C10 H10 124.78(18)
C6 C10 Fe1 70.36(13)
C6 C10 H10 126.0(3)
C9 C10 Fe1 70.45(13)
C9 C10 C6 107.9(2)
C9 C10 H10 126.1(3)
O1 C11 Fe1 178.8(2)
O2 C12 Fe1 177.4(2)

loop_
_geom_bond_atom_site_label_1
_geom_bond_atom_site_label_2
_geom_bond_distance
Fe1 C1 2.130(2)
Fe1 C6 2.105(2)
Fe1 C7 2.106(2)
Fe1 C8 2.099(2)
Fe1 C9 2.100(2)
Fe1 C10 2.101(2)
Fe1 C11 1.764(2)
Fe1 C12 1.763(3)
O1 C11 1.148(3)
O2 C12 1.149(3)
C1 H1 0.92(2)
C1 C2 1.474(3)
C1 C5 1.470(3)
C2 H2 0.950(2)
C2 C3 1.342(3)
C3 H3 0.950(2)
C3 C4 1.445(3)
C4 H4 0.949(2)
C4 C5 1.348(3)
C5 H5 0.950(2)
C6 H6 0.950(2)
C6 C7 1.412(3)
C6 C10 1.425(4)
C7 H7 0.950(2)
C7 C8 1.407(3)
C8 H8 0.951(2)
C8 C9 1.421(3)
C9 H9 0.950(2)
C9 C10 1.404(4)
C10 H10 0.949(2)

loop_
_geom_torsion_atom_site_label_1
_geom_torsion_atom_site_label_2
_geom_torsion_atom_site_label_3
_geom_torsion_atom_site_label_4
_geom_torsion
Fe1 C1 C2 C3 -118.52(17)
Fe1 C1 C5 C4 117.97(19)
Fe1 C6 C7 C8 60.16(16)
Fe1 C6 C10 C9 -60.72(16)
Fe1 C7 C8 C9 60.74(16)
Fe1 C8 C9 C10 60.55(16)
Fe1 C9 C10 C6 60.66(16)
C1 C2 C3 C4 -1.2(3)
C2 C1 C5 C4 -1.9(2)
C2 C3 C4 C5 0.0(3)
C3 C4 C5 C1 1.2(3)
C5 C1 C2 C3 1.8(2)
C6 C7 C8 Fe1 -60.29(16)
C6 C7 C8 C9 0.5(3)
C7 C6 C10 Fe1 60.68(16)
C7 C6 C10 C9 0.0(3)
C7 C8 C9 Fe1 -61.04(16)
C7 C8 C9 C10 -0.5(3)
C8 C9 C10 Fe1 -60.34(16)
C8 C9 C10 C6 0.3(3)
C10 C6 C7 Fe1 -60.42(16)
C10 C6 C7 C8 -0.3(3)
